data_4073815
loop_
_publ_author_name
'Moulton, Benjamin E.'
'Duhme-Klair, Anne K.'
'Fairlamb, Ian J. S.'
'Lynam, Jason M.'
'Whitwood, Adrian C.'

_publ_section_title
;
 A Rationale for the Linear Correlation of Aryl Substituent Effects in
 Iron(0) Tricarbonyl Complexes Containing \a,\b-Unsaturated Enone
 (Chalcone) Ligands
;
_journal_issue 25
_journal_name_full Organometallics
_journal_page_first 6354
_journal_paper_doi 10.1021/om7006425
_journal_volume 26
_journal_year 2007
_chemical_formula_moiety 'C18 H11 F Fe O4'
_chemical_formula_sum 'C18 H11 F Fe O4'
_chemical_formula_weight 366.12
_chemical_name_systematic
; 
 ? 
;
_space_group_IT_number 56
_symmetry_cell_setting orthorhombic
_symmetry_space_group_name_Hall '-P 2ab 2ac'
_symmetry_space_group_name_H-M 'P c c n'
_atom_sites_solution_hydrogens geom
_atom_sites_solution_primary direct
_atom_sites_solution_secondary difmap
_audit_creation_method SHELXL-97
_cell_angle_alpha 90.00
_cell_angle_beta 90.00
_cell_angle_gamma 90.00
_cell_formula_units_Z 8
_cell_length_a 12.0533(13)
_cell_length_b 22.984(3)
_cell_length_c 11.3950(12)
_cell_measurement_reflns_used 6684
_cell_measurement_temperature 100(2)
_cell_measurement_theta_max 28.66
_cell_measurement_theta_min 2.61
_cell_volume 3156.8(6)
_computing_cell_refinement 'Bruker SMART'
_computing_data_collection 'Bruker SMART'
_computing_data_reduction 'Bruker SAINT'
_computing_molecular_graphics 'Bruker SHELXTL'
_computing_publication_material 'Bruker SHELXTL'
_computing_structure_refinement 'SHELXL-97 (Sheldrick, 1997)'
_computing_structure_solution 'SHELXS-97 (Sheldrick, 1990)'
_diffrn_ambient_temperature 100(2)
_diffrn_measured_fraction_theta_full 0.994
_diffrn_measured_fraction_theta_max 0.994
_diffrn_measurement_device_type 'CCD area detector'
_diffrn_measurement_method 'phi and omega scans'
_diffrn_radiation_monochromator graphite
_diffrn_radiation_source 'fine-focus sealed tube'
_diffrn_radiation_type MoK\a
_diffrn_radiation_wavelength 0.71073
_diffrn_reflns_av_R_equivalents 0.0448
_diffrn_reflns_av_sigmaI/netI 0.0297
_diffrn_reflns_limit_h_max 16
_diffrn_reflns_limit_h_min -16
_diffrn_reflns_limit_k_max 31
_diffrn_reflns_limit_k_min -32
_diffrn_reflns_limit_l_max 15
_diffrn_reflns_limit_l_min -15
_diffrn_reflns_number 33390
_diffrn_reflns_theta_full 30.02
_diffrn_reflns_theta_max 30.02
_diffrn_reflns_theta_min 1.77
_exptl_absorpt_coefficient_mu 0.985
_exptl_absorpt_correction_T_max 1.000
_exptl_absorpt_correction_T_min 0.881
_exptl_absorpt_correction_type multi-scan
_exptl_absorpt_process_details 'SADABS v2.03; (Sheldrick)'
_exptl_crystal_colour yellow
_exptl_crystal_density_diffrn 1.541
_exptl_crystal_density_meas 0
_exptl_crystal_density_method 'not measured'
_exptl_crystal_description Needle
_exptl_crystal_F_000 1488
_exptl_crystal_size_max 0.40
_exptl_crystal_size_mid 0.06
_exptl_crystal_size_min 0.06
_refine_diff_density_max 0.952
_refine_diff_density_min -0.491
_refine_diff_density_rms 0.080
_refine_ls_extinction_method none
_refine_ls_goodness_of_fit_ref 1.029
_refine_ls_hydrogen_treatment constr
_refine_ls_matrix_type full
_refine_ls_number_parameters 217
_refine_ls_number_reflns 4590
_refine_ls_number_restraints 0
_refine_ls_restrained_S_all 1.029
_refine_ls_R_factor_all 0.0638
_refine_ls_R_factor_gt 0.0417
_refine_ls_shift/su_max 0.001
_refine_ls_shift/su_mean 0.000
_refine_ls_structure_factor_coef Fsqd
_refine_ls_weighting_details 'calc w=1/[\s^2^(Fo^2^)+(0.0569P)^2^+1.3838P] where P=(Fo^2^+2Fc^2^)/3'
_refine_ls_weighting_scheme calc
_refine_ls_wR_factor_gt 0.0963
_refine_ls_wR_factor_ref 0.1063
_reflns_number_gt 3428
_reflns_number_total 4590
_reflns_threshold_expression >2sigma(I)
_cod_data_source_file om7006425-file001.cif
_cod_data_source_block 2k
_cod_depositor_comments
;
The following automatic conversions were performed:

'_symmetry_cell_setting' value 'Orthorhombic' changed to
'orthorhombic' according to
/home/saulius/struct/CIF-dictionaries/cif_core.dic dictionary named
'cif_core.dic' version 2.4.1 from 2010-06-29.

Automatic conversion script
Id: cif_fix_values 1715 2011-07-08 13:25:40Z adriana 
;
_cod_original_sg_symbol_H-M Pccn
_cod_database_code 4073815

loop_
_symmetry_equiv_pos_as_xyz
'x, y, z'
'-x+1/2, -y+1/2, z'
'-x, y+1/2, -z+1/2'
'x+1/2, -y, -z+1/2'
'-x, -y, -z'
'x-1/2, y-1/2, -z'
'x, -y-1/2, z-1/2'
'-x-1/2, y, z-1/2'

loop_
_atom_site_label
_atom_site_type_symbol
_atom_site_fract_x
_atom_site_fract_y
_atom_site_fract_z
_atom_site_U_iso_or_equiv
_atom_site_adp_type
_atom_site_occupancy
_atom_site_symmetry_multiplicity
_atom_site_calc_flag
_atom_site_refinement_flags
C1 C 0.26503(16) 0.67056(7) 0.48480(16) 0.0194(3) Uani 1 1 d .
C2 C 0.17315(15) 0.65807(8) 0.55860(16) 0.0201(4) Uani 1 1 d .
H2 H 0.1799 0.6570 0.6416 0.024 Uiso 1 1 calc R
C3 C 0.07018(15) 0.64718(8) 0.50120(16) 0.0210(4) Uani 1 1 d .
H3 H 0.0656 0.6532 0.4189 0.025 Uiso 1 1 calc R
C4 C -0.02930(16) 0.62707(8) 0.56393(17) 0.0223(4) Uani 1 1 d .
C5 C -0.13213(17) 0.62763(8) 0.51016(18) 0.0264(4) Uani 1 1 d .
C6 C -0.22899(18) 0.60945(9) 0.5626(2) 0.0314(5) Uani 1 1 d .
H6 H -0.2971 0.6102 0.5207 0.038 Uiso 1 1 calc R
C7 C -0.22513(18) 0.59008(9) 0.6774(2) 0.0343(5) Uani 1 1 d .
H7 H -0.2910 0.5778 0.7159 0.041 Uiso 1 1 calc R
C8 C -0.12430(18) 0.58873(9) 0.7358(2) 0.0325(5) Uani 1 1 d .
H8 H -0.1212 0.5753 0.8146 0.039 Uiso 1 1 calc R
C9 C -0.02831(17) 0.60673(9) 0.68039(17) 0.0262(4) Uani 1 1 d .
H9 H 0.0400 0.6054 0.7219 0.031 Uiso 1 1 calc R
C10 C 0.37623(15) 0.68849(7) 0.52611(16) 0.0185(3) Uani 1 1 d .
C11 C 0.39684(16) 0.70127(8) 0.64411(16) 0.0218(4) Uani 1 1 d .
H11 H 0.3388 0.6985 0.7002 0.026 Uiso 1 1 calc R
C12 C 0.50228(17) 0.71807(8) 0.67877(18) 0.0265(4) Uani 1 1 d .
H12 H 0.5169 0.7259 0.7592 0.032 Uiso 1 1 calc R
C13 C 0.58645(17) 0.72356(9) 0.5969(2) 0.0296(4) Uani 1 1 d .
H13 H 0.6583 0.7356 0.6211 0.036 Uiso 1 1 calc R
C14 C 0.56613(17) 0.71154(9) 0.47970(19) 0.0297(4) Uani 1 1 d .
H14 H 0.6240 0.7152 0.4236 0.036 Uiso 1 1 calc R
C15 C 0.46135(17) 0.69418(9) 0.44460(17) 0.0248(4) Uani 1 1 d .
H15 H 0.4475 0.6861 0.3642 0.030 Uiso 1 1 calc R
C16 C 0.33119(18) 0.55448(9) 0.42601(18) 0.0279(4) Uani 1 1 d .
C17 C 0.11645(18) 0.56482(9) 0.31619(18) 0.0300(4) Uani 1 1 d .
C18 C 0.15697(18) 0.53315(9) 0.54179(18) 0.0287(4) Uani 1 1 d .
F1 F -0.13768(11) 0.64703(6) 0.39713(12) 0.0383(3) Uani 1 1 d .
Fe1 Fe 0.19599(2) 0.589257(11) 0.44398(2) 0.02000(9) Uani 1 1 d .
O1 O 0.24651(12) 0.66468(6) 0.37217(11) 0.0238(3) Uani 1 1 d .
O2 O 0.41442(15) 0.53194(8) 0.41746(15) 0.0431(4) Uani 1 1 d .
O3 O 0.06784(16) 0.55246(8) 0.23520(14) 0.0458(4) Uani 1 1 d .
O4 O 0.13234(15) 0.49757(7) 0.60721(16) 0.0437(4) Uani 1 1 d .

loop_
_atom_site_aniso_label
_atom_site_aniso_U_11
_atom_site_aniso_U_22
_atom_site_aniso_U_33
_atom_site_aniso_U_23
_atom_site_aniso_U_13
_atom_site_aniso_U_12
C1 0.0270(9) 0.0140(8) 0.0174(8) 0.0006(6) -0.0008(7) -0.0001(7)
C2 0.0247(9) 0.0166(8) 0.0189(8) -0.0029(6) -0.0008(7) 0.0006(6)
C3 0.0243(9) 0.0192(8) 0.0196(9) -0.0004(7) -0.0036(7) 0.0004(7)
C4 0.0247(9) 0.0166(8) 0.0258(9) -0.0040(7) -0.0001(8) 0.0017(7)
C5 0.0282(10) 0.0225(9) 0.0285(10) -0.0029(8) -0.0042(8) 0.0018(7)
C6 0.0225(9) 0.0278(10) 0.0440(13) -0.0087(9) -0.0023(9) 0.0002(8)
C7 0.0284(10) 0.0306(11) 0.0440(13) -0.0112(9) 0.0115(9) -0.0010(8)
C8 0.0350(11) 0.0336(11) 0.0290(11) -0.0048(9) 0.0084(9) -0.0020(9)
C9 0.0272(10) 0.0264(9) 0.0250(10) -0.0044(8) 0.0011(8) 0.0019(8)
C10 0.0222(8) 0.0157(8) 0.0176(8) 0.0006(6) -0.0009(7) 0.0000(6)
C11 0.0247(9) 0.0237(9) 0.0171(8) 0.0010(7) -0.0002(7) -0.0018(7)
C12 0.0299(10) 0.0266(9) 0.0231(10) 0.0011(8) -0.0061(8) -0.0017(8)
C13 0.0212(9) 0.0289(10) 0.0389(11) 0.0028(9) -0.0052(9) -0.0011(8)
C14 0.0245(10) 0.0319(10) 0.0326(10) 0.0020(8) 0.0085(8) -0.0005(8)
C15 0.0299(10) 0.0248(9) 0.0197(9) -0.0007(7) 0.0026(8) -0.0007(7)
C16 0.0354(11) 0.0240(9) 0.0244(10) -0.0007(7) 0.0075(8) 0.0000(8)
C17 0.0368(12) 0.0272(10) 0.0259(10) -0.0035(8) 0.0026(9) -0.0079(8)
C18 0.0344(11) 0.0206(9) 0.0312(11) -0.0024(8) 0.0102(9) 0.0037(8)
F1 0.0322(7) 0.0477(8) 0.0352(7) 0.0083(6) -0.0126(6) -0.0054(6)
Fe1 0.02542(15) 0.01768(14) 0.01689(14) -0.00135(9) 0.00182(10) -0.00159(10)
O1 0.0322(7) 0.0238(6) 0.0156(6) 0.0029(5) -0.0042(6) -0.0057(6)
O2 0.0384(9) 0.0422(9) 0.0487(10) -0.0011(8) 0.0123(8) 0.0107(8)
O3 0.0624(12) 0.0425(9) 0.0325(9) -0.0041(7) -0.0135(8) -0.0171(9)
O4 0.0605(11) 0.0228(7) 0.0478(10) 0.0086(7) 0.0233(9) 0.0051(7)

loop_
_atom_type_symbol
_atom_type_description
_atom_type_scat_dispersion_real
_atom_type_scat_dispersion_imag
_atom_type_scat_source
C C 0.0033 0.0016 'International Tables Vol C Tables 4.2.6.8 and 6.1.1.4'
H H 0.0000 0.0000 'International Tables Vol C Tables 4.2.6.8 and 6.1.1.4'
O O 0.0106 0.0060 'International Tables Vol C Tables 4.2.6.8 and 6.1.1.4'
F F 0.0171 0.0103 'International Tables Vol C Tables 4.2.6.8 and 6.1.1.4'
Fe Fe 0.3463 0.8444 'International Tables Vol C Tables 4.2.6.8 and 6.1.1.4'

loop_
_geom_angle_atom_site_label_1
_geom_angle_atom_site_label_2
_geom_angle_atom_site_label_3
_geom_angle
O1 C1 C2 115.25(16)
O1 C1 C10 119.67(16)
C2 C1 C10 125.07(17)
O1 C1 Fe1 67.86(9)
C2 C1 Fe1 69.01(10)
C10 C1 Fe1 132.70(12)
C1 C2 C3 116.29(17)
C1 C2 Fe1 71.16(10)
C3 C2 Fe1 72.06(10)
C1 C2 H2 121.9
C3 C2 H2 121.9
Fe1 C2 H2 126.7
C2 C3 C4 122.84(17)
C2 C3 Fe1 68.20(10)
C4 C3 Fe1 122.35(12)
C2 C3 H3 118.6
C4 C3 H3 118.6
Fe1 C3 H3 80.1
C5 C4 C9 115.38(18)
C5 C4 C3 120.84(17)
C9 C4 C3 123.78(18)
F1 C5 C6 117.86(18)
F1 C5 C4 117.73(18)
C6 C5 C4 124.4(2)
C5 C6 C7 118.7(2)
C5 C6 H6 120.7
C7 C6 H6 120.7
C6 C7 C8 119.4(2)
C6 C7 H7 120.3
C8 C7 H7 120.3
C9 C8 C7 120.5(2)
C9 C8 H8 119.7
C7 C8 H8 119.7
C8 C9 C4 121.6(2)
C8 C9 H9 119.2
C4 C9 H9 119.2
C15 C10 C11 119.44(17)
C15 C10 C1 118.84(17)
C11 C10 C1 121.70(17)
C12 C11 C10 119.70(18)
C12 C11 H11 120.2
C10 C11 H11 120.2
C13 C12 C11 120.38(18)
C13 C12 H12 119.8
C11 C12 H12 119.8
C12 C13 C14 120.13(19)
C12 C13 H13 119.9
C14 C13 H13 119.9
C15 C14 C13 119.83(19)
C15 C14 H14 120.1
C13 C14 H14 120.1
C14 C15 C10 120.51(18)
C14 C15 H15 119.7
C10 C15 H15 119.7
O2 C16 Fe1 178.1(2)
O3 C17 Fe1 176.59(19)
O4 C18 Fe1 178.5(2)
C18 Fe1 C16 89.36(9)
C18 Fe1 C17 97.95(10)
C16 Fe1 C17 104.10(10)
C18 Fe1 O1 164.91(8)
C16 Fe1 O1 93.53(8)
C17 Fe1 O1 95.70(8)
C18 Fe1 C2 97.13(8)
C16 Fe1 C2 121.59(8)
C17 Fe1 C2 131.79(9)
O1 Fe1 C2 68.80(6)
C18 Fe1 C1 127.98(9)
C16 Fe1 C1 93.49(8)
C17 Fe1 C1 131.07(8)
O1 Fe1 C1 37.09(6)
C2 Fe1 C1 39.83(7)
C18 Fe1 C3 94.23(8)
C16 Fe1 C3 161.29(8)
C17 Fe1 C3 93.59(9)
O1 Fe1 C3 78.49(6)
C2 Fe1 C3 39.74(7)
C1 Fe1 C3 69.89(7)
C1 O1 Fe1 75.04(9)

loop_
_geom_bond_atom_site_label_1
_geom_bond_atom_site_label_2
_geom_bond_distance
C1 O1 1.310(2)
C1 C2 1.420(3)
C1 C10 1.479(3)
C1 Fe1 2.0978(17)
C2 C3 1.425(3)
C2 Fe1 2.0695(18)
C2 H2 0.9500
C3 C4 1.471(3)
C3 Fe1 2.1206(18)
C3 H3 0.9500
C4 C5 1.383(3)
C4 C9 1.407(3)
C5 F1 1.365(2)
C5 C6 1.376(3)
C6 C7 1.383(3)
C6 H6 0.9500
C7 C8 1.386(3)
C7 H7 0.9500
C8 C9 1.382(3)
C8 H8 0.9500
C9 H9 0.9500
C10 C15 1.390(3)
C10 C11 1.399(2)
C11 C12 1.386(3)
C11 H11 0.9500
C12 C13 1.384(3)
C12 H12 0.9500
C13 C14 1.386(3)
C13 H13 0.9500
C14 C15 1.384(3)
C14 H14 0.9500
C15 H15 0.9500
C16 O2 1.133(3)
C16 Fe1 1.827(2)
C17 O3 1.130(3)
C17 Fe1 1.832(2)
C18 O4 1.146(3)
C18 Fe1 1.768(2)
Fe1 O1 2.0114(13)

loop_
_geom_torsion_atom_site_label_1
_geom_torsion_atom_site_label_2
_geom_torsion_atom_site_label_3
_geom_torsion_atom_site_label_4
_geom_torsion
O1 C1 C2 C3 -6.7(2)
C10 C1 C2 C3 173.93(16)
Fe1 C1 C2 C3 -57.89(14)
O1 C1 C2 Fe1 51.16(13)
C10 C1 C2 Fe1 -128.18(17)
C1 C2 C3 C4 172.74(16)
Fe1 C2 C3 C4 115.33(17)
C1 C2 C3 Fe1 57.41(14)
C2 C3 C4 C5 167.56(18)
Fe1 C3 C4 C5 -109.01(18)
C2 C3 C4 C9 -11.9(3)
Fe1 C3 C4 C9 71.6(2)
C9 C4 C5 F1 179.93(16)
C3 C4 C5 F1 0.5(3)
C9 C4 C5 C6 -0.7(3)
C3 C4 C5 C6 179.83(19)
F1 C5 C6 C7 -179.49(18)
C4 C5 C6 C7 1.1(3)
C5 C6 C7 C8 -0.9(3)
C6 C7 C8 C9 0.2(3)
C7 C8 C9 C4 0.2(3)
C5 C4 C9 C8 0.0(3)
C3 C4 C9 C8 179.47(18)
O1 C1 C10 C15 -5.1(2)
C2 C1 C10 C15 174.18(18)
Fe1 C1 C10 C15 81.2(2)
O1 C1 C10 C11 173.15(16)
C2 C1 C10 C11 -7.5(3)
Fe1 C1 C10 C11 -100.5(2)
C15 C10 C11 C12 -1.5(3)
C1 C10 C11 C12 -179.81(17)
C10 C11 C12 C13 1.5(3)
C11 C12 C13 C14 -0.8(3)
C12 C13 C14 C15 0.2(3)
C13 C14 C15 C10 -0.2(3)
C11 C10 C15 C14 0.9(3)
C1 C10 C15 C14 179.22(17)
C1 C2 Fe1 C18 144.91(12)
C3 C2 Fe1 C18 -88.05(13)
C1 C2 Fe1 C16 51.26(14)
C3 C2 Fe1 C16 178.30(11)
C1 C2 Fe1 C17 -107.71(14)
C3 C2 Fe1 C17 19.33(16)
C1 C2 Fe1 O1 -29.47(10)
C3 C2 Fe1 O1 97.57(11)
C3 C2 Fe1 C1 127.04(16)
C1 C2 Fe1 C3 -127.04(16)
O1 C1 Fe1 C18 -176.85(12)
C2 C1 Fe1 C18 -46.36(15)
C10 C1 Fe1 C18 72.5(2)
O1 C1 Fe1 C16 91.24(12)
C2 C1 Fe1 C16 -138.27(12)
C10 C1 Fe1 C16 -19.36(19)
O1 C1 Fe1 C17 -20.90(16)
C2 C1 Fe1 C17 109.59(14)
C10 C1 Fe1 C17 -131.51(18)
C2 C1 Fe1 O1 130.49(16)
C10 C1 Fe1 O1 -110.6(2)
O1 C1 Fe1 C2 -130.49(16)
C10 C1 Fe1 C2 118.9(2)
O1 C1 Fe1 C3 -97.58(11)
C2 C1 Fe1 C3 32.92(11)
C10 C1 Fe1 C3 151.82(19)
C2 C3 Fe1 C18 96.06(13)
C4 C3 Fe1 C18 -19.91(16)
C2 C3 Fe1 C16 -4.5(3)
C4 C3 Fe1 C16 -120.5(3)
C2 C3 Fe1 C17 -165.68(12)
C4 C3 Fe1 C17 78.35(16)
C2 C3 Fe1 O1 -70.59(11)
C4 C3 Fe1 O1 173.44(16)
C4 C3 Fe1 C2 -115.97(19)
C2 C3 Fe1 C1 -32.99(11)
C4 C3 Fe1 C1 -148.96(17)
C2 C1 O1 Fe1 -51.72(14)
C10 C1 O1 Fe1 127.65(15)
C18 Fe1 O1 C1 9.6(4)
C16 Fe1 O1 C1 -91.12(12)
C17 Fe1 O1 C1 164.32(12)
C2 Fe1 O1 C1 31.50(11)
C3 Fe1 O1 C1 71.80(11)
